data_4035039
loop_
_publ_author_name
'Golushko, Andrei A.'
'Sandzhieva, Maria A.'
'Ivanov, Alexander Yu'
'Boyarskaya, Irina A.'
'Khoroshilova, Olesya V.'
'Barkov, Alexey Yu'
'Vasilyev, Aleksander V.'

_publ_section_title
;
 Reactions of 3,3,3-Trihalogeno-1-nitropropenes with Arenes in the
 Superacid CF<sub>3</sub>SO<sub>3</sub>H: Synthesis of (
 Z)-3,3,3-Trihalogeno-1,2-diarylpropan-1-one Oximes and Study on the
 Reaction Mechanism.
;
_journal_issue 17
_journal_name_full 'The Journal of organic chemistry'
_journal_page_first 10142
_journal_page_last 10157
_journal_paper_doi 10.1021/acs.joc.8b01406
_journal_volume 83
_journal_year 2018
_chemical_formula_moiety 'C19 H20 F3 N O'
_chemical_formula_sum 'C19 H20 F3 N O'
_chemical_formula_weight 335.36
_space_group_crystal_system triclinic
_space_group_IT_number 2
_space_group_name_Hall '-P 1'
_space_group_name_H-M_alt 'P -1'
_atom_sites_solution_hydrogens geom
_atom_sites_solution_primary iterative
_audit_creation_date 2017-11-22
_audit_creation_method
;
Olex2 1.2
(compiled 2017.08.10 svn.r3458 for OlexSys, GUI svn.r5381)
;
_cell_angle_alpha 104.204(9)
_cell_angle_beta 93.568(7)
_cell_angle_gamma 97.731(7)
_cell_formula_units_Z 2
_cell_length_a 6.4856(5)
_cell_length_b 10.5126(11)
_cell_length_c 13.3256(13)
_cell_measurement_reflns_used 1395
_cell_measurement_temperature 100(2)
_cell_measurement_theta_max 25.5810
_cell_measurement_theta_min 3.4960
_cell_volume 868.46(15)
_computing_cell_refinement
;
CrysAlisPro, Agilent Technologies,
Version 1.171.36.32 (release 02-08-2013 CrysAlis171 .NET)
(compiled Aug  2 2013,16:46:58)
;
_computing_data_collection
;
CrysAlisPro, Agilent Technologies,
Version 1.171.36.32 (release 02-08-2013 CrysAlis171 .NET)
(compiled Aug  2 2013,16:46:58)
;
_computing_data_reduction
;
CrysAlisPro, Agilent Technologies,
Version 1.171.36.32 (release 02-08-2013 CrysAlis171 .NET)
(compiled Aug  2 2013,16:46:58)
;
_computing_molecular_graphics 'Olex2 (Dolomanov et al., 2009)'
_computing_publication_material 'Olex2 (Dolomanov et al., 2009)'
_computing_structure_refinement 'ShelXL (Sheldrick, 2015)'
_computing_structure_solution
;
Superflip (Palatinus & Chapuis, 2007;Palatinus & van der Lee, 2008;
Palatinus et al., 2012)
;
_diffrn_ambient_temperature 100(2)
_diffrn_detector_area_resol_mean 16.2096
_diffrn_measured_fraction_theta_full 0.998
_diffrn_measured_fraction_theta_max 0.993
_diffrn_measurement_details
;
#__ type_ start__ end____ width___ exp.time_
  1 omega  -91.00   -1.00   1.0000  170.0000
omega____ theta____ kappa____ phi______ frames
    -      -22.2678  -57.0000  -60.0000 90

#__ type_ start__ end____ width___ exp.time_
  2 omega  -44.00   47.00   1.0000  170.0000
omega____ theta____ kappa____ phi______ frames
    -      -22.2678   57.0000   90.0000 91

#__ type_ start__ end____ width___ exp.time_
  3 omega  -19.00    6.00   1.0000  170.0000
omega____ theta____ kappa____ phi______ frames
    -      -22.2678  -99.0000   90.0000 25

#__ type_ start__ end____ width___ exp.time_
  4 omega  -21.00   11.00   1.0000  170.0000
omega____ theta____ kappa____ phi______ frames
    -      -22.2678  -99.0000  -30.0000 32

#__ type_ start__ end____ width___ exp.time_
  5 omega  -91.00  -25.00   1.0000  170.0000
omega____ theta____ kappa____ phi______ frames
    -      -22.2678  -77.0000 -180.0000 66

#__ type_ start__ end____ width___ exp.time_
  6 omega  -25.00   20.00   1.0000  170.0000
omega____ theta____ kappa____ phi______ frames
    -      -22.2678  -99.0000 -150.0000 45

#__ type_ start__ end____ width___ exp.time_
  7 omega  -43.00    7.00   1.0000  170.0000
omega____ theta____ kappa____ phi______ frames
    -       23.3616  -19.0000 -180.0000 50
;
_diffrn_measurement_device_type 'Xcalibur, Eos'
_diffrn_measurement_method '\w scans'
_diffrn_orient_matrix_UB_11 -0.0858260000
_diffrn_orient_matrix_UB_12 0.0258351000
_diffrn_orient_matrix_UB_13 0.0236069000
_diffrn_orient_matrix_UB_21 -0.0050417000
_diffrn_orient_matrix_UB_22 -0.0471615000
_diffrn_orient_matrix_UB_23 0.0301346000
_diffrn_orient_matrix_UB_31 0.0700748000
_diffrn_orient_matrix_UB_32 0.0455117000
_diffrn_orient_matrix_UB_33 0.0397408000
_diffrn_radiation_monochromator graphite
_diffrn_radiation_type MoK\a
_diffrn_radiation_wavelength 0.71073
_diffrn_reflns_av_R_equivalents 0.0188
_diffrn_reflns_av_unetI/netI 0.0440
_diffrn_reflns_Laue_measured_fraction_full 0.998
_diffrn_reflns_Laue_measured_fraction_max 0.993
_diffrn_reflns_limit_h_max 8
_diffrn_reflns_limit_h_min -8
_diffrn_reflns_limit_k_max 9
_diffrn_reflns_limit_k_min -13
_diffrn_reflns_limit_l_max 17
_diffrn_reflns_limit_l_min -16
_diffrn_reflns_number 6978
_diffrn_reflns_point_group_measured_fraction_full 0.998
_diffrn_reflns_point_group_measured_fraction_max 0.993
_diffrn_reflns_theta_full 25.242
_diffrn_reflns_theta_max 27.496
_diffrn_reflns_theta_min 2.872
_diffrn_source 'Enhance (Mo) X-ray Source'
_exptl_absorpt_coefficient_mu 0.101
_exptl_absorpt_correction_T_max 1.00000
_exptl_absorpt_correction_T_min 0.88598
_exptl_absorpt_correction_type multi-scan
_exptl_absorpt_process_details
;
CrysAlisPro, Agilent Technologies,
Version 1.171.36.32 (release 02-08-2013 CrysAlis171 .NET)
(compiled Aug  2 2013,16:46:58)
Empirical absorption correction using spherical harmonics,
 implemented in SCALE3 ABSPACK scaling algorithm.
;
_exptl_crystal_colour 'clear colourless'
_exptl_crystal_colour_lustre clear
_exptl_crystal_colour_primary colourless
_exptl_crystal_density_diffrn 1.282
_exptl_crystal_description prism
_exptl_crystal_F_000 352
_exptl_crystal_size_max 0.33
_exptl_crystal_size_mid 0.24
_exptl_crystal_size_min 0.21
_refine_diff_density_max 1.345
_refine_diff_density_min -0.327
_refine_diff_density_rms 0.071
_refine_ls_extinction_method none
_refine_ls_goodness_of_fit_ref 1.046
_refine_ls_hydrogen_treatment constr
_refine_ls_matrix_type full
_refine_ls_number_parameters 222
_refine_ls_number_reflns 3965
_refine_ls_number_restraints 0
_refine_ls_restrained_S_all 1.046
_refine_ls_R_factor_all 0.1517
_refine_ls_R_factor_gt 0.0976
_refine_ls_shift/su_max 0.003
_refine_ls_shift/su_mean 0.000
_refine_ls_structure_factor_coef Fsqd
_refine_ls_weighting_details 'w=1/[\s^2^(Fo^2^)+(0.1664P)^2^+0.6332P] where P=(Fo^2^+2Fc^2^)/3'
_refine_ls_weighting_scheme calc
_refine_ls_wR_factor_gt 0.2832
_refine_ls_wR_factor_ref 0.3317
_reflns_Friedel_coverage 0.000
_reflns_number_gt 2160
_reflns_number_total 3965
_reflns_threshold_expression 'I > 2\s(I)'
_cod_data_source_file jo8b01406_si_003.cif
_cod_data_source_block 103-7072-7940_93
_cod_original_cell_volume 868.47(14)
_cod_database_code 4035039
_shelx_shelxl_version_number 2014/7
_chemical_oxdiff_formula 'F3 N O C17'
_shelx_space_group_comment
;
The symmetry employed for this shelxl refinement is uniquely defined
by the following loop, which should always be used as a source of
symmetry information in preference to the above space-group names.
They are only intended as comments.
;
_reflns_odcompleteness_completeness 98.99
_reflns_odcompleteness_iscentric 1
_reflns_odcompleteness_theta 28.51
_olex2_refinement_description
;
1. Fixed Uiso
 At 1.2 times of:
  All C(H) groups
 At 1.5 times of:
  All C(H,H,H) groups, All O(H) groups
2.a Ternary CH refined with riding coordinates:
 C1(H1)
2.b Aromatic/amide H refined with riding coordinates:
 C6(H6), C8(H8), C11(H11), C13(H13), C14(H14), C17(H17)
2.c Idealised Me refined as rotating group:
 C10(H10A,H10B,H10C), C12(H12A,H12B,H12C), C18(H18A,H18B,H18C), C19(H19A,H19B,
 H19C)
2.d Idealised tetrahedral OH refined as rotating group:
 O2(H2)
;
_olex2_date_sample_data_collection 2017-11-18
_olex2_submission_special_instructions 'No special instructions were received'

loop_
_space_group_symop_operation_xyz
'x, y, z'
'-x, -y, -z'

loop_
_atom_site_label
_atom_site_type_symbol
_atom_site_fract_x
_atom_site_fract_y
_atom_site_fract_z
_atom_site_U_iso_or_equiv
_atom_site_adp_type
_atom_site_occupancy
_atom_site_site_symmetry_order
_atom_site_calc_flag
_atom_site_refinement_flags_posn
F1 F 0.6985(4) -0.0639(3) 0.17329(18) 0.0671(7) Uani 1 1 d .
O2 O 1.0732(5) 0.1591(3) 0.0147(2) 0.0604(8) Uani 1 1 d .
H2 H 1.0915 0.0952 -0.0341 0.091 Uiso 1 1 calc GR
F3 F 0.4782(4) 0.0290(3) 0.2689(2) 0.0821(9) Uani 1 1 d .
N4 N 0.9393(5) 0.1123(3) 0.0812(2) 0.0526(8) Uani 1 1 d .
F5 F 0.4772(4) 0.0371(3) 0.1092(2) 0.0826(9) Uani 1 1 d .
C1 C 0.7466(6) 0.1754(5) 0.2302(3) 0.0568(10) Uani 1 1 d .
H1 H 0.6547 0.2456 0.2448 0.068 Uiso 1 1 calc R
C2 C 0.8758(6) 0.1880(4) 0.3323(3) 0.0546(10) Uani 1 1 d .
C3 C 0.8864(6) 0.2087(4) 0.1492(3) 0.0506(9) Uani 1 1 d .
C4 C 0.6015(7) 0.0442(5) 0.1942(3) 0.0646(12) Uani 1 1 d .
C5 C 1.1227(9) 0.2090(6) 0.5164(3) 0.0802(17) Uani 1 1 d .
C6 C 1.1523(7) 0.1171(5) 0.4256(3) 0.0708(13) Uani 1 1 d .
H6 H 1.2552 0.0608 0.4262 0.085 Uiso 1 1 calc R
C7 C 0.8437(7) 0.2807(4) 0.4237(3) 0.0643(12) Uani 1 1 d .
C8 C 1.1501(9) 0.4113(6) 0.2146(4) 0.0890(18) Uani 1 1 d .
H8 H 1.2353 0.3604 0.2440 0.107 Uiso 1 1 calc R
C9 C 0.9559(7) 0.3510(4) 0.1589(3) 0.0588(11) Uani 1 1 d .
C10 C 0.6822(9) 0.3708(5) 0.4282(4) 0.0879(17) Uani 1 1 d .
H10A H 0.7029 0.4215 0.3760 0.132 Uiso 1 1 calc GR
H10B H 0.6958 0.4321 0.4975 0.132 Uiso 1 1 calc GR
H10C H 0.5424 0.3177 0.4139 0.132 Uiso 1 1 calc GR
C11 C 1.0294(7) 0.1085(5) 0.3338(3) 0.0638(12) Uani 1 1 d .
H11 H 1.0513 0.0473 0.2714 0.077 Uiso 1 1 calc R
C12 C 1.2662(10) 0.2182(8) 0.6158(4) 0.113(2) Uani 1 1 d .
H12A H 1.2425 0.1335 0.6350 0.169 Uiso 1 1 calc GR
H12B H 1.2343 0.2894 0.6727 0.169 Uiso 1 1 calc GR
H12C H 1.4127 0.2374 0.6027 0.169 Uiso 1 1 calc GR
C13 C 0.9721(9) 0.2891(6) 0.5146(3) 0.0790(15) Uani 1 1 d .
H13 H 0.9545 0.3522 0.5768 0.095 Uiso 1 1 calc R
C14 C 0.9098(14) 0.5589(6) 0.1272(5) 0.110(2) Uani 1 1 d .
H14 H 0.8300 0.6117 0.0968 0.132 Uiso 1 1 calc R
C15 C 0.8335(9) 0.4227(5) 0.1140(4) 0.0747(13) Uani 1 1 d .
C16 C 1.1037(16) 0.6168(7) 0.1852(6) 0.118(3) Uani 1 1 d .
C17 C 1.2128(13) 0.5384(10) 0.2257(7) 0.126(3) Uani 1 1 d .
H17 H 1.3434 0.5772 0.2647 0.151 Uiso 1 1 calc R
C18 C 0.6388(11) 0.3607(7) 0.0475(6) 0.109(2) Uani 1 1 d .
H18A H 0.6458 0.2669 0.0163 0.163 Uiso 1 1 calc GR
H18B H 0.6207 0.4062 -0.0076 0.163 Uiso 1 1 calc GR
H18C H 0.5201 0.3675 0.0896 0.163 Uiso 1 1 calc GR
C19 C 1.1849(19) 0.7593(9) 0.2038(7) 0.167(4) Uani 1 1 d .
H19A H 1.1161 0.7950 0.1514 0.250 Uiso 1 1 calc GR
H19B H 1.3361 0.7710 0.1989 0.250 Uiso 1 1 calc GR
H19C H 1.1564 0.8067 0.2733 0.250 Uiso 1 1 calc GR

loop_
_atom_site_aniso_label
_atom_site_aniso_U_11
_atom_site_aniso_U_22
_atom_site_aniso_U_33
_atom_site_aniso_U_23
_atom_site_aniso_U_13
_atom_site_aniso_U_12
F1 0.0678(15) 0.0756(17) 0.0549(14) 0.0102(11) 0.0206(11) 0.0064(12)
O2 0.0795(19) 0.0717(19) 0.0394(14) 0.0169(12) 0.0305(13) 0.0282(15)
F3 0.0579(14) 0.112(2) 0.0682(16) 0.0089(15) 0.0303(12) 0.0014(14)
N4 0.0620(19) 0.070(2) 0.0350(15) 0.0193(14) 0.0183(13) 0.0258(16)
F5 0.0640(15) 0.115(2) 0.0619(16) 0.0126(15) -0.0020(12) 0.0139(15)
C1 0.057(2) 0.074(3) 0.0407(19) 0.0066(17) 0.0204(16) 0.0205(19)
C2 0.058(2) 0.068(3) 0.0368(18) 0.0104(17) 0.0198(16) 0.0072(19)
C3 0.050(2) 0.070(3) 0.0327(17) 0.0090(16) 0.0094(14) 0.0212(18)
C4 0.058(2) 0.086(3) 0.051(2) 0.013(2) 0.0207(19) 0.018(2)
C5 0.093(4) 0.100(4) 0.036(2) 0.019(2) 0.008(2) -0.032(3)
C6 0.074(3) 0.091(4) 0.050(2) 0.026(2) 0.009(2) 0.004(2)
C7 0.075(3) 0.065(3) 0.046(2) 0.0051(18) 0.0257(19) -0.007(2)
C8 0.087(3) 0.090(4) 0.067(3) -0.019(3) 0.026(3) 0.000(3)
C9 0.068(3) 0.065(3) 0.0387(19) 0.0006(17) 0.0179(17) 0.012(2)
C10 0.100(4) 0.076(3) 0.075(3) -0.012(3) 0.042(3) 0.012(3)
C11 0.069(3) 0.081(3) 0.040(2) 0.0112(19) 0.0140(18) 0.012(2)
C12 0.122(5) 0.154(6) 0.050(3) 0.036(3) -0.006(3) -0.035(4)
C13 0.094(4) 0.084(4) 0.044(2) 0.000(2) 0.022(2) -0.016(3)
C14 0.184(7) 0.068(4) 0.083(4) 0.021(3) 0.042(4) 0.027(4)
C15 0.099(4) 0.067(3) 0.052(2) 0.008(2) 0.009(2) 0.007(3)
C16 0.171(8) 0.065(4) 0.089(5) -0.015(3) 0.058(5) -0.038(5)
C17 0.117(6) 0.115(7) 0.109(6) -0.028(5) 0.045(4) -0.020(5)
C18 0.120(5) 0.115(5) 0.109(5) 0.051(4) 0.015(4) 0.038(4)
C19 0.250(12) 0.102(6) 0.138(7) 0.030(5) 0.022(8) -0.008(7)

loop_
_atom_type_symbol
_atom_type_description
_atom_type_scat_dispersion_real
_atom_type_scat_dispersion_imag
_atom_type_scat_source
C C 0.0033 0.0016 'International Tables Vol C Tables 4.2.6.8 and 6.1.1.4'
H H 0.0000 0.0000 'International Tables Vol C Tables 4.2.6.8 and 6.1.1.4'
F F 0.0171 0.0103 'International Tables Vol C Tables 4.2.6.8 and 6.1.1.4'
N N 0.0061 0.0033 'International Tables Vol C Tables 4.2.6.8 and 6.1.1.4'
O O 0.0106 0.0060 'International Tables Vol C Tables 4.2.6.8 and 6.1.1.4'

loop_
_geom_angle_atom_site_label_1
_geom_angle_atom_site_label_2
_geom_angle_atom_site_label_3
_geom_angle
C3 N4 O2 111.3(3)
C2 C1 C3 110.7(3)
C4 C1 C2 112.3(4)
C4 C1 C3 114.7(3)
C7 C2 C1 120.8(4)
C11 C2 C1 119.0(3)
C11 C2 C7 120.2(4)
N4 C3 C1 118.2(4)
N4 C3 C9 125.5(3)
C9 C3 C1 116.3(3)
F1 C4 C1 114.8(3)
F3 C4 F1 105.8(4)
F3 C4 C1 109.5(3)
F5 C4 F1 106.6(3)
F5 C4 F3 107.3(3)
F5 C4 C1 112.4(4)
C6 C5 C12 117.7(6)
C13 C5 C6 119.7(5)
C13 C5 C12 122.5(5)
C5 C6 C11 119.3(5)
C2 C7 C10 123.3(4)
C13 C7 C2 117.7(5)
C13 C7 C10 118.9(4)
C17 C8 C9 119.6(7)
C8 C9 C3 118.7(5)
C15 C9 C3 120.5(4)
C15 C9 C8 120.8(5)
C2 C11 C6 121.0(4)
C5 C13 C7 122.1(4)
C16 C14 C15 120.5(7)
C9 C15 C14 117.3(6)
C9 C15 C18 122.3(5)
C14 C15 C18 120.3(6)
C14 C16 C19 122.0(10)
C17 C16 C14 117.9(6)
C17 C16 C19 120.1(9)
C8 C17 C16 124.0(8)

loop_
_geom_bond_atom_site_label_1
_geom_bond_atom_site_label_2
_geom_bond_distance
F1 C4 1.351(5)
O2 N4 1.405(4)
F3 C4 1.342(4)
N4 C3 1.284(5)
F5 C4 1.329(5)
C1 C2 1.519(6)
C1 C3 1.527(5)
C1 C4 1.512(7)
C2 C7 1.407(5)
C2 C11 1.386(6)
C3 C9 1.474(6)
C5 C6 1.392(7)
C5 C12 1.546(7)
C5 C13 1.376(8)
C6 C11 1.395(6)
C7 C10 1.498(7)
C7 C13 1.403(7)
C8 C9 1.406(7)
C8 C17 1.312(10)
C9 C15 1.371(7)
C14 C15 1.414(8)
C14 C16 1.411(11)
C15 C18 1.470(8)
C16 C17 1.341(12)
C16 C19 1.474(10)
